data_7244292
loop_
_publ_author_name
'Edkins, Katharina'
'Tweedy, Jane'
'Fung, Stephanie'
'Edkins, Robert M.'

_publ_section_title
;
 Steric influence on solvate formation -- a comparison of resorcylic acid
 and two brominated derivatives
;
_journal_name_full CrystEngComm
_journal_paper_doi 10.1039/D1CE01592C
_journal_year 2022
_chemical_formula_moiety 'C3 H7 N O, C7 H6 O4'
_chemical_formula_sum 'C10 H13 N O5'
_chemical_formula_weight 227.21
_chemical_name_systematic 'resorcylic acid DMF solvate'
_space_group_crystal_system monoclinic
_space_group_IT_number 14
_space_group_name_Hall '-P 2ybc'
_space_group_name_H-M_alt 'P 1 21/c 1'
_atom_sites_solution_hydrogens geom
_atom_sites_solution_primary direct
_audit_creation_date 2021-06-17
_audit_creation_method
;
Olex2 1.3-alpha
(compiled 2020.11.12 svn.r5f609507 for OlexSys, GUI svn.r6272)
;
_audit_update_record
;
2021-11-08 deposited with the CCDC.	2022-01-19 downloaded from the CCDC.
;
_cell_angle_alpha 90
_cell_angle_beta 96.322(7)
_cell_angle_gamma 90
_cell_formula_units_Z 8
_cell_length_a 12.320(4)
_cell_length_b 24.910(7)
_cell_length_c 7.009(2)
_cell_measurement_reflns_used 2498
_cell_measurement_temperature 120
_cell_measurement_theta_max 28.950
_cell_measurement_theta_min 1.663
_cell_volume 2137.9(11)
_computing_cell_refinement 'SAINT v8.37A (Bruker, 2015)'
_computing_data_reduction 'SAINT v8.37A (Bruker, 2015)'
_computing_molecular_graphics 'Olex2 1.3-alpha (Dolomanov et al., 2009)'
_computing_publication_material 'Olex2 1.3-alpha (Dolomanov et al., 2009)'
_computing_structure_refinement 'SHELXL 2018/3 (Sheldrick, 2015)'
_computing_structure_solution 'XS  (Sheldrick, 2008)'
_diffrn_ambient_temperature 120
_diffrn_detector 'CCD area detector'
_diffrn_detector_area_resol_mean 0.0350
_diffrn_detector_type 'Rigaku Saturn724+'
_diffrn_measured_fraction_theta_full 1.000
_diffrn_measured_fraction_theta_max 0.993
_diffrn_measurement_device 'CrystalLogic Kappa (4 circle)'
_diffrn_measurement_device_type 'Kappa Rigaku Saturn724+'
_diffrn_measurement_method 'omega rotation'
_diffrn_radiation_collimation '0.3 x 1.5 Double Pinhole'
_diffrn_radiation_monochromator Synchrotron
_diffrn_radiation_probe x-ray
_diffrn_radiation_type Synchrotron
_diffrn_radiation_wavelength 0.71073
_diffrn_reflns_av_R_equivalents 0.4234
_diffrn_reflns_av_unetI/netI 0.1886
_diffrn_reflns_Laue_measured_fraction_full 1.000
_diffrn_reflns_Laue_measured_fraction_max 0.993
_diffrn_reflns_limit_h_max 16
_diffrn_reflns_limit_h_min -16
_diffrn_reflns_limit_k_max 33
_diffrn_reflns_limit_k_min -33
_diffrn_reflns_limit_l_max 9
_diffrn_reflns_limit_l_min -9
_diffrn_reflns_number 32606
_diffrn_reflns_point_group_measured_fraction_full 1.000
_diffrn_reflns_point_group_measured_fraction_max 0.993
_diffrn_reflns_theta_full 25.242
_diffrn_reflns_theta_max 28.950
_diffrn_reflns_theta_min 1.663
_diffrn_source Synchrotron
_diffrn_source_current 0.0
_diffrn_source_power 0.0
_diffrn_source_type 'Undulator, I19, DLS, RAL'
_diffrn_source_voltage 0.0
_diffrn_standards_number 0
_exptl_absorpt_coefficient_mu 0.114
_exptl_absorpt_correction_type none
_exptl_crystal_colour 'clear colourless'
_exptl_crystal_colour_lustre clear
_exptl_crystal_colour_primary colourless
_exptl_crystal_density_diffrn 1.412
_exptl_crystal_description needle
_exptl_crystal_F_000 960
_exptl_crystal_size_max 0.01
_exptl_crystal_size_mid 0.01
_exptl_crystal_size_min 0.01
_refine_diff_density_max 0.395
_refine_diff_density_min -0.444
_refine_diff_density_rms 0.103
_refine_ls_extinction_method none
_refine_ls_goodness_of_fit_ref 0.843
_refine_ls_hydrogen_treatment constr
_refine_ls_matrix_type full
_refine_ls_number_parameters 299
_refine_ls_number_reflns 5627
_refine_ls_number_restraints 0
_refine_ls_restrained_S_all 0.843
_refine_ls_R_factor_all 0.1352
_refine_ls_R_factor_gt 0.0928
_refine_ls_shift/su_max 0.000
_refine_ls_shift/su_mean 0.000
_refine_ls_structure_factor_coef Fsqd
_refine_ls_weighting_details 'w=1/[\s^2^(Fo^2^)+(0.0634P)^2^] where P=(Fo^2^+2Fc^2^)/3'
_refine_ls_weighting_scheme calc
_refine_ls_wR_factor_gt 0.2140
_refine_ls_wR_factor_ref 0.2537
_reflns_Friedel_coverage 0.000
_reflns_number_gt 2360
_reflns_number_total 5627
_reflns_threshold_expression 'I > 2\s(I)'
_cod_data_source_file d1ce01592c2.cif
_cod_data_source_block RA_DMF
_cod_original_cell_volume 2137.8(11)
_cod_database_code 7244292
_shelx_shelxl_version_number 2018/3
_shelx_space_group_comment
;
The symmetry employed for this shelxl refinement is uniquely defined
by the following loop, which should always be used as a source of
symmetry information in preference to the above space-group names.
They are only intended as comments.
;
_olex2_refinement_description
;
1. Fixed Uiso
 At 1.2 times of:
  All C(H) groups
 At 1.5 times of:
  All C(H,H,H) groups, All O(H) groups
2.a Aromatic/amide H refined with riding coordinates:
 C17(H17), C15(H15), C18(H18), C29(H29), C20(H20), C24(H24), C27(H27),
 C0AA(H0AA)
2.b Idealised Me refined as rotating group:
 C31(H31A,H31B,H31C), C32(H32A,H32B,H32C), C5(H5A,H5B,H5C), C6(H6A,H6B,H6C)
2.c Idealised tetrahedral OH refined as rotating group:
 O4(H4), O7(H7), O8(H8), O6(H6), O9(H9), O10(H10)
;
_olex2_exptl_crystal_mounting_method
'Crystal soaked in perfluoro polyether oil and mounted on MiTeGen sample holder directly into the pre-cooled cryostream.'
_olex2_submission_special_instructions 'No special instructions were received'

loop_
_space_group_symop_operation_xyz
'x, y, z'
'-x, y+1/2, -z+1/2'
'-x, -y, -z'
'x, -y-1/2, z-1/2'

loop_
_atom_site_label
_atom_site_type_symbol
_atom_site_fract_x
_atom_site_fract_y
_atom_site_fract_z
_atom_site_U_iso_or_equiv
_atom_site_adp_type
_atom_site_occupancy
_atom_site_site_symmetry_order
_atom_site_calc_flag
_atom_site_refinement_flags_posn
_atom_site_refinement_flags_adp
_atom_site_refinement_flags_occupancy
_atom_site_disorder_assembly
_atom_site_disorder_group
O1AA O 0.49485(17) 0.79131(8) 0.7677(2) 0.0395(5) Uani 1 1 d . . . . .
N12 N 0.5050(2) 0.88250(10) 0.7740(3) 0.0347(6) Uani 1 1 d . . . . .
C17 C 0.5399(2) 0.83438(12) 0.8242(3) 0.0341(7) Uani 1 1 d . . . . .
H17 H 0.604686 0.831925 0.910651 0.041 Uiso 1 1 calc R U . . .
C31 C 0.4052(2) 0.89020(13) 0.6440(4) 0.0404(8) Uani 1 1 d . . . . .
H31A H 0.375782 0.855169 0.600923 0.061 Uiso 1 1 calc R U . . .
H31B H 0.421714 0.911262 0.532667 0.061 Uiso 1 1 calc R U . . .
H31C H 0.351268 0.909338 0.711236 0.061 Uiso 1 1 calc R U . . .
C32 C 0.5637(3) 0.93022(12) 0.8432(4) 0.0431(8) Uani 1 1 d . . . . .
H32A H 0.519646 0.950447 0.926636 0.065 Uiso 1 1 calc R U . . .
H32B H 0.578133 0.952644 0.733907 0.065 Uiso 1 1 calc R U . . .
H32C H 0.633061 0.919880 0.915909 0.065 Uiso 1 1 calc R U . . .
O2 O 0.21728(16) 0.50953(8) 0.5093(2) 0.0359(5) Uani 1 1 d . . . . .
O4 O 0.36648(16) 0.57541(8) 0.6606(3) 0.0363(5) Uani 1 1 d . . . . .
H4 H 0.338800 0.545587 0.627166 0.055 Uiso 1 1 calc R U . . .
O7 O 0.29747(18) 0.76193(8) 0.5598(3) 0.0400(5) Uani 1 1 d . . . . .
H7 H 0.361791 0.764090 0.613156 0.060 Uiso 1 1 calc R U . . .
O8 O 0.06536(16) 0.54394(8) 0.3490(3) 0.0368(5) Uani 1 1 d . . . . .
H8 H 0.053383 0.511461 0.322185 0.055 Uiso 1 1 calc R U . . .
C14 C 0.1951(2) 0.60394(12) 0.4889(3) 0.0312(7) Uani 1 1 d . . . . .
C15 C 0.1306(2) 0.64760(12) 0.4171(3) 0.0328(7) Uani 1 1 d . . . . .
H15 H 0.061166 0.640697 0.348368 0.039 Uiso 1 1 calc R U . . .
C16 C 0.1622(2) 0.54877(12) 0.4519(3) 0.0313(7) Uani 1 1 d . . . . .
C18 C 0.3328(2) 0.66806(12) 0.6192(3) 0.0330(7) Uani 1 1 d . . . . .
H18 H 0.400953 0.675385 0.691684 0.040 Uiso 1 1 calc R U . . .
C21 C 0.2680(2) 0.71010(12) 0.5429(3) 0.0327(7) Uani 1 1 d . . . . .
C25 C 0.2985(2) 0.61551(12) 0.5903(3) 0.0310(7) Uani 1 1 d . . . . .
C29 C 0.1643(2) 0.69933(12) 0.4428(3) 0.0343(7) Uani 1 1 d . . . . .
H29 H 0.118518 0.728000 0.393910 0.041 Uiso 1 1 calc R U . . .
O0AA O 0.71774(17) 0.72913(9) 1.0323(2) 0.0384(5) Uani 1 1 d . . . . .
O6 O 0.84929(18) 0.65936(9) 1.2084(3) 0.0422(6) Uani 1 1 d . . . . .
H6 H 0.823615 0.689868 1.179080 0.063 Uiso 1 1 calc R U . . .
O9 O 0.80129(17) 0.47678(8) 1.0164(3) 0.0406(5) Uani 1 1 d . . . . .
H9 H 0.858605 0.473344 1.092212 0.061 Uiso 1 1 calc R U . . .
O10 O 0.58210(16) 0.69911(8) 0.8181(3) 0.0390(5) Uani 1 1 d . . . . .
H10 H 0.570292 0.732174 0.804386 0.058 Uiso 1 1 calc R U . . .
C11 C 0.7021(2) 0.63574(12) 0.9653(3) 0.0309(7) Uani 1 1 d . . . . .
C19 C 0.7719(2) 0.52921(12) 1.0060(3) 0.0315(7) Uani 1 1 d . . . . .
C20 C 0.6474(2) 0.59427(12) 0.8587(3) 0.0324(7) Uani 1 1 d . . . . .
H20 H 0.585196 0.602745 0.771351 0.039 Uiso 1 1 calc R U . . .
C22 C 0.7930(2) 0.62134(12) 1.0969(3) 0.0327(7) Uani 1 1 d . . . . .
C24 C 0.8266(2) 0.56910(12) 1.1179(3) 0.0337(7) Uani 1 1 d . . . . .
H24 H 0.886966 0.560074 1.208343 0.040 Uiso 1 1 calc R U . . .
C26 C 0.6695(2) 0.69156(12) 0.9426(3) 0.0339(7) Uani 1 1 d . . . . .
C27 C 0.6806(2) 0.54256(12) 0.8767(3) 0.0370(7) Uani 1 1 d . . . . .
H27 H 0.642190 0.515342 0.802060 0.044 Uiso 1 1 calc R U . . .
N2 N 0.0248(2) 0.36053(10) 0.2256(3) 0.0333(6) Uani 1 1 d . . . . .
O3 O -0.00170(16) 0.45053(8) 0.2295(2) 0.0349(5) Uani 1 1 d . . . . .
C0AA C 0.0503(2) 0.40928(12) 0.2844(3) 0.0335(7) Uani 1 1 d . . . . .
H0AA H 0.112817 0.413585 0.375236 0.040 Uiso 1 1 calc R U . . .
C5 C 0.0867(2) 0.31402(12) 0.3016(4) 0.0422(8) Uani 1 1 d . . . . .
H5A H 0.117102 0.295253 0.196727 0.063 Uiso 1 1 calc R U . . .
H5B H 0.038364 0.289697 0.362658 0.063 Uiso 1 1 calc R U . . .
H5C H 0.146209 0.325795 0.396706 0.063 Uiso 1 1 calc R U . . .
C6 C -0.0709(2) 0.35022(13) 0.0874(4) 0.0404(8) Uani 1 1 d . . . . .
H6A H -0.131807 0.338352 0.155909 0.061 Uiso 1 1 calc R U . . .
H6B H -0.053515 0.322186 -0.002504 0.061 Uiso 1 1 calc R U . . .
H6C H -0.091436 0.383225 0.016319 0.061 Uiso 1 1 calc R U . . .

loop_
_atom_site_aniso_label
_atom_site_aniso_U_11
_atom_site_aniso_U_22
_atom_site_aniso_U_33
_atom_site_aniso_U_23
_atom_site_aniso_U_13
_atom_site_aniso_U_12
O1AA 0.0426(14) 0.0430(13) 0.0299(10) -0.0015(9) -0.0096(9) 0.0024(10)
N12 0.0395(15) 0.0428(15) 0.0196(10) -0.0008(10) -0.0066(9) -0.0027(12)
C17 0.0352(16) 0.0469(19) 0.0187(12) 0.0015(11) -0.0033(10) 0.0010(14)
C31 0.0425(18) 0.0457(19) 0.0293(14) 0.0027(12) -0.0128(12) 0.0010(15)
C32 0.054(2) 0.045(2) 0.0290(14) -0.0033(13) -0.0018(13) -0.0120(16)
O2 0.0414(13) 0.0399(13) 0.0238(9) -0.0031(8) -0.0079(8) 0.0023(10)
O4 0.0369(12) 0.0417(12) 0.0274(10) 0.0004(9) -0.0102(8) 0.0023(10)
O7 0.0429(14) 0.0392(13) 0.0343(10) -0.0013(9) -0.0124(9) -0.0038(10)
O8 0.0370(12) 0.0408(13) 0.0289(10) -0.0045(9) -0.0130(8) -0.0012(9)
C14 0.0349(16) 0.0445(18) 0.0124(11) -0.0035(10) -0.0050(10) 0.0015(13)
C15 0.0339(16) 0.0467(18) 0.0161(11) -0.0010(11) -0.0049(10) -0.0008(13)
C16 0.0347(16) 0.0432(17) 0.0138(11) -0.0025(10) -0.0067(10) 0.0030(13)
C18 0.0351(16) 0.0454(18) 0.0165(11) -0.0031(11) -0.0064(10) -0.0012(13)
C21 0.0364(17) 0.0429(18) 0.0174(11) -0.0016(11) -0.0033(10) -0.0019(13)
C25 0.0355(16) 0.0428(17) 0.0132(11) -0.0022(10) -0.0034(10) 0.0044(13)
C29 0.0367(17) 0.0412(17) 0.0229(12) -0.0009(11) -0.0062(11) 0.0033(14)
O0AA 0.0406(13) 0.0433(13) 0.0283(9) -0.0055(8) -0.0099(8) -0.0009(10)
O6 0.0427(13) 0.0463(14) 0.0327(10) -0.0065(10) -0.0176(9) 0.0021(11)
O9 0.0429(13) 0.0450(13) 0.0303(10) 0.0010(9) -0.0116(9) 0.0042(10)
O10 0.0412(13) 0.0394(13) 0.0320(10) 0.0004(9) -0.0150(9) 0.0020(10)
C11 0.0325(16) 0.0436(18) 0.0146(11) -0.0007(10) -0.0061(10) 0.0011(13)
C19 0.0319(16) 0.0429(18) 0.0183(11) 0.0037(11) -0.0038(10) 0.0020(13)
C20 0.0334(16) 0.0433(18) 0.0178(12) 0.0024(11) -0.0089(11) 0.0002(13)
C22 0.0329(16) 0.0456(18) 0.0178(11) -0.0016(11) -0.0053(10) -0.0023(13)
C24 0.0327(16) 0.0457(18) 0.0203(12) 0.0026(11) -0.0077(11) -0.0011(13)
C26 0.0354(17) 0.0439(18) 0.0204(12) 0.0010(11) -0.0059(11) -0.0041(13)
C27 0.0404(18) 0.0461(19) 0.0209(12) -0.0013(11) -0.0124(11) -0.0033(14)
N2 0.0356(14) 0.0420(15) 0.0204(10) 0.0007(9) -0.0054(9) 0.0031(11)
O3 0.0386(13) 0.0403(13) 0.0236(9) -0.0014(8) -0.0066(8) 0.0006(10)
C0AA 0.0366(17) 0.0447(18) 0.0178(11) -0.0026(11) -0.0030(11) 0.0001(14)
C5 0.045(2) 0.048(2) 0.0319(14) 0.0045(13) -0.0029(13) 0.0076(15)
C6 0.049(2) 0.0469(19) 0.0221(13) -0.0032(12) -0.0105(12) 0.0008(15)

loop_
_atom_type_symbol
_atom_type_description
_atom_type_scat_dispersion_real
_atom_type_scat_dispersion_imag
_atom_type_scat_source
C C 0.0033 0.0016 'International Tables Vol C Tables 4.2.6.8 and 6.1.1.4'
H H 0.0000 0.0000 'International Tables Vol C Tables 4.2.6.8 and 6.1.1.4'
N N 0.0061 0.0033 'International Tables Vol C Tables 4.2.6.8 and 6.1.1.4'
O O 0.0106 0.0060 'International Tables Vol C Tables 4.2.6.8 and 6.1.1.4'

loop_
_geom_angle_atom_site_label_1
_geom_angle_atom_site_label_2
_geom_angle_atom_site_label_3
_geom_angle
_geom_angle_site_symmetry_1
_geom_angle_site_symmetry_3
_geom_angle_publ_flag
C17 N12 C31 121.1(2) . . ?
C17 N12 C32 121.7(2) . . ?
C32 N12 C31 117.2(2) . . ?
O1AA C17 N12 125.4(3) . . ?
O1AA C17 H17 117.3 . . ?
N12 C17 H17 117.3 . . ?
N12 C31 H31A 109.5 . . ?
N12 C31 H31B 109.5 . . ?
N12 C31 H31C 109.5 . . ?
H31A C31 H31B 109.5 . . ?
H31A C31 H31C 109.5 . . ?
H31B C31 H31C 109.5 . . ?
N12 C32 H32A 109.5 . . ?
N12 C32 H32B 109.5 . . ?
N12 C32 H32C 109.5 . . ?
H32A C32 H32B 109.5 . . ?
H32A C32 H32C 109.5 . . ?
H32B C32 H32C 109.5 . . ?
C25 O4 H4 109.5 . . ?
C21 O7 H7 109.5 . . ?
C16 O8 H8 109.5 . . ?
C15 C14 C16 122.3(2) . . ?
C15 C14 C25 117.6(3) . . ?
C25 C14 C16 120.0(2) . . ?
C14 C15 H15 118.9 . . ?
C29 C15 C14 122.2(3) . . ?
C29 C15 H15 118.9 . . ?
O2 C16 O8 122.3(3) . . ?
O2 C16 C14 124.2(2) . . ?
O8 C16 C14 113.5(2) . . ?
C21 C18 H18 119.9 . . ?
C25 C18 H18 119.9 . . ?
C25 C18 C21 120.3(3) . . ?
O7 C21 C18 123.6(3) . . ?
O7 C21 C29 116.5(3) . . ?
C18 C21 C29 119.9(3) . . ?
O4 C25 C14 121.0(3) . . ?
O4 C25 C18 118.4(2) . . ?
C18 C25 C14 120.6(3) . . ?
C15 C29 C21 119.4(3) . . ?
C15 C29 H29 120.3 . . ?
C21 C29 H29 120.3 . . ?
C22 O6 H6 109.5 . . ?
C19 O9 H9 109.5 . . ?
C26 O10 H10 109.5 . . ?
C20 C11 C22 117.4(3) . . ?
C20 C11 C26 122.4(2) . . ?
C22 C11 C26 120.2(3) . . ?
O9 C19 C24 123.2(2) . . ?
O9 C19 C27 117.0(3) . . ?
C24 C19 C27 119.8(3) . . ?
C11 C20 H20 119.1 . . ?
C27 C20 C11 121.9(2) . . ?
C27 C20 H20 119.1 . . ?
O6 C22 C11 120.8(3) . . ?
O6 C22 C24 118.0(2) . . ?
C24 C22 C11 121.2(3) . . ?
C19 C24 H24 120.1 . . ?
C22 C24 C19 119.8(3) . . ?
C22 C24 H24 120.1 . . ?
O0AA C26 O10 122.4(3) . . ?
O0AA C26 C11 123.7(2) . . ?
O10 C26 C11 113.8(2) . . ?
C19 C27 H27 120.1 . . ?
C20 C27 C19 119.9(3) . . ?
C20 C27 H27 120.1 . . ?
C0AA N2 C5 121.7(2) . . ?
C0AA N2 C6 121.2(2) . . ?
C5 N2 C6 117.0(2) . . ?
N2 C0AA H0AA 117.7 . . ?
O3 C0AA N2 124.7(2) . . ?
O3 C0AA H0AA 117.7 . . ?
N2 C5 H5A 109.5 . . ?
N2 C5 H5B 109.5 . . ?
N2 C5 H5C 109.5 . . ?
H5A C5 H5B 109.5 . . ?
H5A C5 H5C 109.5 . . ?
H5B C5 H5C 109.5 . . ?
N2 C6 H6A 109.5 . . ?
N2 C6 H6B 109.5 . . ?
N2 C6 H6C 109.5 . . ?
H6A C6 H6B 109.5 . . ?
H6A C6 H6C 109.5 . . ?
H6B C6 H6C 109.5 . . ?

loop_
_geom_bond_atom_site_label_1
_geom_bond_atom_site_label_2
_geom_bond_distance
_geom_bond_site_symmetry_2
_geom_bond_publ_flag
O1AA C17 1.252(3) . ?
N12 C17 1.308(4) . ?
N12 C31 1.460(3) . ?
N12 C32 1.447(3) . ?
C17 H17 0.9500 . ?
C31 H31A 0.9800 . ?
C31 H31B 0.9800 . ?
C31 H31C 0.9800 . ?
C32 H32A 0.9800 . ?
C32 H32B 0.9800 . ?
C32 H32C 0.9800 . ?
O2 C16 1.232(3) . ?
O4 H4 0.8400 . ?
O4 C25 1.361(3) . ?
O7 H7 0.8400 . ?
O7 C21 1.343(4) . ?
O8 H8 0.8400 . ?
O8 C16 1.330(3) . ?
C14 C15 1.407(4) . ?
C14 C16 1.448(4) . ?
C14 C25 1.418(4) . ?
C15 H15 0.9500 . ?
C15 C29 1.360(4) . ?
C18 H18 0.9500 . ?
C18 C21 1.388(4) . ?
C18 C25 1.384(4) . ?
C21 C29 1.414(4) . ?
C29 H29 0.9500 . ?
O0AA C26 1.242(3) . ?
O6 H6 0.8400 . ?
O6 C22 1.367(3) . ?
O9 H9 0.8400 . ?
O9 C19 1.355(4) . ?
O10 H10 0.8400 . ?
O10 C26 1.323(3) . ?
C11 C20 1.403(4) . ?
C11 C22 1.417(4) . ?
C11 C26 1.451(4) . ?
C19 C24 1.393(4) . ?
C19 C27 1.405(4) . ?
C20 H20 0.9500 . ?
C20 C27 1.353(4) . ?
C22 C24 1.368(4) . ?
C24 H24 0.9500 . ?
C27 H27 0.9500 . ?
N2 C0AA 1.309(4) . ?
N2 C5 1.455(3) . ?
N2 C6 1.464(3) . ?
O3 C0AA 1.249(3) . ?
C0AA H0AA 0.9500 . ?
C5 H5A 0.9800 . ?
C5 H5B 0.9800 . ?
C5 H5C 0.9800 . ?
C6 H6A 0.9800 . ?
C6 H6B 0.9800 . ?
C6 H6C 0.9800 . ?

loop_
_geom_torsion_atom_site_label_1
_geom_torsion_atom_site_label_2
_geom_torsion_atom_site_label_3
_geom_torsion_atom_site_label_4
_geom_torsion
_geom_torsion_site_symmetry_1
_geom_torsion_site_symmetry_2
_geom_torsion_site_symmetry_3
_geom_torsion_site_symmetry_4
_geom_torsion_publ_flag
C31 N12 C17 O1AA 0.9(4) . . . . ?
C32 N12 C17 O1AA -178.6(3) . . . . ?
O7 C21 C29 C15 178.6(2) . . . . ?
C14 C15 C29 C21 0.8(4) . . . . ?
C15 C14 C16 O2 178.7(2) . . . . ?
C15 C14 C16 O8 -1.5(4) . . . . ?
C15 C14 C25 O4 -178.6(2) . . . . ?
C15 C14 C25 C18 1.0(4) . . . . ?
C16 C14 C15 C29 -176.2(2) . . . . ?
C16 C14 C25 O4 -2.5(4) . . . . ?
C16 C14 C25 C18 177.1(2) . . . . ?
C18 C21 C29 C15 -2.1(4) . . . . ?
C21 C18 C25 O4 177.2(2) . . . . ?
C21 C18 C25 C14 -2.4(4) . . . . ?
C25 C14 C15 C29 -0.2(4) . . . . ?
C25 C14 C16 O2 2.7(4) . . . . ?
C25 C14 C16 O8 -177.5(2) . . . . ?
C25 C18 C21 O7 -177.8(2) . . . . ?
C25 C18 C21 C29 3.0(4) . . . . ?
O6 C22 C24 C19 -179.6(2) . . . . ?
O9 C19 C24 C22 178.9(3) . . . . ?
O9 C19 C27 C20 -179.6(3) . . . . ?
C11 C20 C27 C19 0.4(4) . . . . ?
C11 C22 C24 C19 1.0(4) . . . . ?
C20 C11 C22 O6 -178.8(2) . . . . ?
C20 C11 C22 C24 0.6(4) . . . . ?
C20 C11 C26 O0AA -178.5(3) . . . . ?
C20 C11 C26 O10 2.1(4) . . . . ?
C22 C11 C20 C27 -1.3(4) . . . . ?
C22 C11 C26 O0AA 0.7(4) . . . . ?
C22 C11 C26 O10 -178.7(3) . . . . ?
C24 C19 C27 C20 1.2(4) . . . . ?
C26 C11 C20 C27 177.9(3) . . . . ?
C26 C11 C22 O6 2.0(4) . . . . ?
C26 C11 C22 C24 -178.7(3) . . . . ?
C27 C19 C24 C22 -2.0(4) . . . . ?
C5 N2 C0AA O3 -177.5(3) . . . . ?
C6 N2 C0AA O3 -0.7(4) . . . . ?
